data_4513192
loop_
_publ_author_name
'Mukherjee, Soumya'
'Desai, Aamod V.'
'Inamdar, Arif I.'
'Manna, Biplab'
'Ghosh, Sujit K.'

_publ_section_title
;
 Selective Detection of 2,4,6-Trinitrophenol (TNP) by a \p-Stacked Organic
 Crystalline Solid in Water
;
_journal_issue 7
_journal_name_full 'Crystal Growth &amp; Design'
_journal_page_first 3493
_journal_paper_doi 10.1021/acs.cgd.5b00578
_journal_volume 15
_journal_year 2015
_chemical_formula_moiety 'C34 H24 Cl N6'
_chemical_formula_sum 'C34 H24 Cl N6'
_chemical_formula_weight 552.04
_chemical_name_common Compound1
_chemical_name_systematic
;
 ?
;
_space_group_crystal_system monoclinic
_space_group_IT_number 15
_space_group_name_Hall '-C 2yc'
_space_group_name_H-M_alt 'C 1 2/c 1'
_symmetry_space_group_name_Hall '-C 2yc'
_symmetry_space_group_name_H-M 'C 1 2/c 1'
_atom_sites_solution_hydrogens geom
_audit_creation_method SHELXL-2013
_cell_angle_alpha 90
_cell_angle_beta 104.490(4)
_cell_angle_gamma 90
_cell_formula_units_Z 8
_cell_length_a 16.582(2)
_cell_length_b 18.022(3)
_cell_length_c 22.278(3)
_cell_measurement_temperature 200(2)
_cell_volume 6445.8(16)
_computing_structure_refinement 'SHELXL-2013 (Sheldrick, 2013)'
_diffrn_ambient_temperature 200(2)
_diffrn_measured_fraction_theta_full 0.999
_diffrn_measured_fraction_theta_max 0.990
_diffrn_measurement_device_type 'Bruker APEX-II CCD'
_diffrn_measurement_method '\f and \w scans'
_diffrn_radiation_source 'fine-focus sealed tube'
_diffrn_radiation_type MoK\a
_diffrn_radiation_wavelength 0.71073
_diffrn_reflns_av_R_equivalents 0.0915
_diffrn_reflns_av_unetI/netI 0.1331
_diffrn_reflns_laue_measured_fraction_full 0.999
_diffrn_reflns_laue_measured_fraction_max 0.990
_diffrn_reflns_limit_h_max 22
_diffrn_reflns_limit_h_min -21
_diffrn_reflns_limit_k_max 12
_diffrn_reflns_limit_k_min -24
_diffrn_reflns_limit_l_max 30
_diffrn_reflns_limit_l_min -29
_diffrn_reflns_number 31088
_diffrn_reflns_point_group_measured_fraction_full 0.999
_diffrn_reflns_point_group_measured_fraction_max 0.990
_diffrn_reflns_theta_full 25.242
_diffrn_reflns_theta_max 28.759
_diffrn_reflns_theta_min 1.699
_exptl_absorpt_coefficient_mu 0.149
_exptl_absorpt_correction_T_max 0.7173
_exptl_absorpt_correction_T_min 0.6357
_exptl_absorpt_correction_type multi-scan
_exptl_absorpt_process_details 'multi-scan absorption correction'
_exptl_crystal_colour yellow
_exptl_crystal_density_diffrn 1.138
_exptl_crystal_description block
_exptl_crystal_F_000 2296
_exptl_crystal_size_max 0.14
_exptl_crystal_size_mid 0.12
_exptl_crystal_size_min 0.10
_platon_squeeze_details
;
;
_refine_diff_density_max 0.828
_refine_diff_density_min -0.283
_refine_diff_density_rms 0.085
_refine_ls_extinction_method none
_refine_ls_goodness_of_fit_ref 0.957
_refine_ls_hydrogen_treatment constr
_refine_ls_matrix_type full
_refine_ls_number_parameters 370
_refine_ls_number_reflns 8300
_refine_ls_number_restraints 38
_refine_ls_restrained_S_all 0.964
_refine_ls_R_factor_all 0.2188
_refine_ls_R_factor_gt 0.1144
_refine_ls_shift/su_max 0.000
_refine_ls_shift/su_mean 0.000
_refine_ls_structure_factor_coef Fsqd
_refine_ls_weighting_details 'w=1/[\s^2^(Fo^2^)+(0.2000P)^2^] where P=(Fo^2^+2Fc^2^)/3'
_refine_ls_weighting_scheme calc
_refine_ls_wR_factor_gt 0.3147
_refine_ls_wR_factor_ref 0.3621
_reflns_Friedel_coverage 0.000
_reflns_number_gt 3203
_reflns_number_total 8300
_reflns_threshold_expression 'I > 2\s(I)'
_cod_data_source_file cg5b00578_si_002.cif
_cod_data_source_block Compound1
_cod_depositor_comments 'Adding full bibliography for 4513192.cif.'
_cod_original_cell_volume 6445.8(15)
_cod_database_code 4513192
_shelx_space_group_comment
;
The symmetry employed for this shelxl refinement is uniquely defined
by the following loop, which should always be used as a source of
symmetry information in preference to the above space-group names.
They are only intended as comments.
;
_shelxl_version_number 2013-3

loop_
_space_group_symop_operation_xyz
'x, y, z'
'-x, y, -z+1/2'
'x+1/2, y+1/2, z'
'-x+1/2, y+1/2, -z+1/2'
'-x, -y, -z'
'x, -y, z-1/2'
'-x+1/2, -y+1/2, -z'
'x+1/2, -y+1/2, z-1/2'

loop_
_atom_site_label
_atom_site_type_symbol
_atom_site_fract_x
_atom_site_fract_y
_atom_site_fract_z
_atom_site_U_iso_or_equiv
_atom_site_adp_type
_atom_site_occupancy
_atom_site_site_symmetry_order
_atom_site_calc_flag
_atom_site_refinement_flags_posn
_atom_site_refinement_flags_adp
C1 C 0.7727(3) 0.1976(3) -0.0852(2) 0.0521(14) Uani 1 1 d . .
H1 H 0.7205 0.1764 -0.0893 0.063 Uiso 1 1 calc R U
C2 C 0.7789(3) 0.2626(3) -0.1235(2) 0.0570(14) Uani 1 1 d . .
C3 C 0.8541(3) 0.2720(4) -0.1402(2) 0.0622(16) Uani 1 1 d . .
H3 H 0.8976 0.2384 -0.1272 0.075 Uiso 1 1 calc R U
C4 C 0.8622(4) 0.3326(4) -0.1764(3) 0.0690(17) Uani 1 1 d . .
H4 H 0.9120 0.3387 -0.1878 0.083 Uiso 1 1 calc R U
C5 C 0.8037(4) 0.3812(4) -0.1954(3) 0.0708(18) Uani 1 1 d . .
H5 H 0.8133 0.4218 -0.2185 0.085 Uiso 1 1 calc R U
C6 C 0.7220(4) 0.3730(4) -0.1806(3) 0.0649(16) Uani 1 1 d . .
C7 C 0.6602(5) 0.4231(4) -0.2006(3) 0.0737(18) Uani 1 1 d . .
H7 H 0.6691 0.4645 -0.2231 0.088 Uiso 1 1 calc R U
C8 C 0.5831(4) 0.4124(4) -0.1873(3) 0.0735(19) Uani 1 1 d . .
H8 H 0.5402 0.4463 -0.2011 0.088 Uiso 1 1 calc R U
C9 C 0.5706(4) 0.3497(4) -0.1528(3) 0.0660(17) Uani 1 1 d . .
H9 H 0.5187 0.3421 -0.1450 0.079 Uiso 1 1 calc R U
C10 C 0.6313(3) 0.3013(3) -0.1313(2) 0.0573(14) Uani 1 1 d . .
H10 H 0.6222 0.2608 -0.1080 0.069 Uiso 1 1 calc R U
C11 C 0.7128(3) 0.3121(3) -0.1445(2) 0.0528(14) Uani 1 1 d . .
C12 C 0.7681(3) -0.0476(3) 0.0908(2) 0.0519(13) Uani 1 1 d . U
H12 H 0.8110 -0.0793 0.1102 0.062 Uiso 1 1 calc R U
C13 C 0.6880(4) -0.0590(3) 0.1022(3) 0.0583(14) Uani 1 1 d . U
C14 C 0.6268(4) -0.0068(4) 0.0793(4) 0.082(2) Uani 1 1 d . .
H14 H 0.6374 0.0319 0.0546 0.098 Uiso 1 1 calc R U
C15 C 0.5488(4) -0.0118(4) 0.0932(5) 0.100(3) Uani 1 1 d . .
H15 H 0.5086 0.0237 0.0768 0.120 Uiso 1 1 calc R U
C16 C 0.5291(4) -0.0669(3) 0.1299(3) 0.0693(17) Uani 1 1 d . .
H16 H 0.4780 -0.0676 0.1401 0.083 Uiso 1 1 calc R U
C17 C 0.5902(4) -0.1226(4) 0.1518(3) 0.0667(17) Uani 1 1 d . .
C18 C 0.5699(4) -0.1819(4) 0.1879(3) 0.0688(16) Uani 1 1 d . U
H18 H 0.5198 -0.1820 0.1995 0.083 Uiso 1 1 calc R U
C19 C 0.6255(5) -0.2383(5) 0.2050(4) 0.093(2) Uani 1 1 d . U
H19 H 0.6101 -0.2809 0.2229 0.111 Uiso 1 1 calc R U
C20 C 0.7063(4) -0.2326(4) 0.1956(3) 0.076(2) Uani 1 1 d . .
H20 H 0.7456 -0.2683 0.2131 0.091 Uiso 1 1 calc R U
C21 C 0.7288(4) -0.1776(4) 0.1622(3) 0.0718(17) Uani 1 1 d . .
H21 H 0.7811 -0.1767 0.1539 0.086 Uiso 1 1 calc R U
C22 C 0.6670(3) -0.1187(3) 0.1394(2) 0.0481(13) Uani 1 1 d . .
C23 C 1.0932(3) 0.0757(3) 0.0623(2) 0.0494(12) Uani 1 1 d . .
H23 H 1.0981 0.1139 0.0354 0.059 Uiso 1 1 calc R U
C24 C 1.1691(3) 0.0441(3) 0.1049(2) 0.0457(12) Uani 1 1 d . .
C25 C 1.1644(4) -0.0172(3) 0.1380(2) 0.0539(14) Uani 1 1 d . .
H25 H 1.1129 -0.0394 0.1351 0.065 Uiso 1 1 calc R U
C26 C 1.2351(3) -0.0479(3) 0.1763(2) 0.0542(13) Uani 1 1 d . .
H26 H 1.2305 -0.0916 0.1974 0.065 Uiso 1 1 calc R U
C27 C 1.3118(3) -0.0157(4) 0.1841(3) 0.0604(15) Uani 1 1 d . .
H27 H 1.3585 -0.0360 0.2112 0.073 Uiso 1 1 calc R U
C28 C 1.3186(3) 0.0518(3) 0.1488(3) 0.0585(15) Uani 1 1 d . .
C29 C 1.3961(4) 0.0871(5) 0.1569(4) 0.084(2) Uani 1 1 d . .
H29 H 1.4436 0.0672 0.1835 0.101 Uiso 1 1 calc R U
C30 C 1.4004(4) 0.1499(4) 0.1257(4) 0.084(2) Uani 1 1 d . .
H30 H 1.4508 0.1751 0.1324 0.100 Uiso 1 1 calc R U
C31 C 1.3321(4) 0.1776(4) 0.0844(4) 0.081(2) Uani 1 1 d . .
H31 H 1.3384 0.2195 0.0616 0.097 Uiso 1 1 calc R U
C32 C 1.2557(3) 0.1467(3) 0.0750(3) 0.0621(16) Uani 1 1 d . .
H32 H 1.2102 0.1682 0.0474 0.075 Uiso 1 1 calc R U
C33 C 1.2453(3) 0.0793(3) 0.1087(2) 0.0453(12) Uani 1 1 d . .
C34 C 0.8804(3) 0.0682(3) 0.0194(2) 0.0486(13) Uani 1 1 d . U
Cl1 Cl 0.03878(7) 0.14675(7) 0.91418(5) 0.0488(4) Uani 1 1 d . .
N1 N 0.8333(2) 0.1690(2) -0.0474(2) 0.0445(10) Uani 1 1 d . .
N2 N 0.8158(2) 0.1091(2) -0.01570(18) 0.0459(10) Uani 1 1 d . .
N3 N 0.7847(3) 0.0032(2) 0.0560(2) 0.0512(11) Uani 1 1 d . U
N4 N 0.8641(3) 0.0128(2) 0.0529(2) 0.0524(11) Uani 1 1 d . U
N5 N 1.0220(2) 0.0510(2) 0.06266(17) 0.0388(9) Uani 1 1 d . .
N6 N 0.9563(3) 0.0881(2) 0.01837(19) 0.0489(11) Uani 1 1 d . .

loop_
_atom_site_aniso_label
_atom_site_aniso_U_11
_atom_site_aniso_U_22
_atom_site_aniso_U_33
_atom_site_aniso_U_23
_atom_site_aniso_U_13
_atom_site_aniso_U_12
C1 0.042(3) 0.071(4) 0.048(3) -0.009(3) 0.020(2) -0.019(3)
C2 0.053(3) 0.072(4) 0.042(3) 0.002(3) 0.005(2) -0.010(3)
C3 0.044(3) 0.096(5) 0.046(3) -0.001(3) 0.011(2) -0.012(3)
C4 0.055(4) 0.089(5) 0.061(4) 0.011(4) 0.010(3) -0.009(3)
C5 0.089(5) 0.080(4) 0.044(3) 0.004(3) 0.018(3) -0.034(4)
C6 0.074(4) 0.069(4) 0.047(3) -0.009(3) 0.007(3) -0.004(3)
C7 0.099(5) 0.077(5) 0.045(3) -0.003(3) 0.018(3) 0.000(4)
C8 0.082(5) 0.077(4) 0.049(3) -0.005(3) -0.007(3) 0.023(4)
C9 0.057(3) 0.095(5) 0.046(3) -0.011(3) 0.013(3) 0.008(3)
C10 0.060(3) 0.070(4) 0.041(3) -0.017(3) 0.012(3) 0.005(3)
C11 0.063(3) 0.061(3) 0.035(3) -0.012(2) 0.014(2) -0.018(3)
C12 0.072(3) 0.037(2) 0.050(3) 0.002(2) 0.021(2) 0.002(2)
C13 0.058(3) 0.053(3) 0.069(3) -0.005(2) 0.026(2) -0.004(2)
C14 0.060(4) 0.063(4) 0.138(7) 0.005(4) 0.056(4) 0.001(3)
C15 0.072(5) 0.070(5) 0.184(9) -0.026(5) 0.079(5) 0.001(4)
C16 0.079(4) 0.045(3) 0.089(5) -0.022(3) 0.030(4) -0.011(3)
C17 0.067(4) 0.084(4) 0.055(3) -0.020(3) 0.027(3) -0.035(3)
C18 0.069(3) 0.076(3) 0.063(3) -0.002(3) 0.021(3) -0.023(3)
C19 0.097(4) 0.099(4) 0.083(4) 0.016(3) 0.025(3) -0.033(3)
C20 0.074(4) 0.084(4) 0.056(4) 0.035(3) -0.008(3) -0.019(3)
C21 0.077(4) 0.072(4) 0.067(4) 0.001(3) 0.019(3) -0.019(4)
C22 0.062(3) 0.047(3) 0.037(2) -0.004(2) 0.015(2) -0.023(3)
C23 0.040(3) 0.053(3) 0.057(3) -0.003(3) 0.017(2) -0.004(2)
C24 0.045(3) 0.056(3) 0.041(3) -0.013(2) 0.020(2) -0.010(2)
C25 0.065(4) 0.054(3) 0.039(3) -0.010(3) 0.006(3) 0.005(3)
C26 0.064(4) 0.046(3) 0.050(3) -0.003(2) 0.010(3) 0.007(3)
C27 0.050(3) 0.077(4) 0.049(3) -0.018(3) 0.002(3) 0.003(3)
C28 0.042(3) 0.072(4) 0.064(3) -0.027(3) 0.017(3) -0.010(3)
C29 0.050(4) 0.093(5) 0.111(6) -0.025(5) 0.024(4) -0.001(4)
C30 0.062(4) 0.073(5) 0.125(6) -0.003(4) 0.042(4) 0.000(4)
C31 0.050(4) 0.071(4) 0.129(6) -0.008(4) 0.037(4) -0.015(3)
C32 0.046(3) 0.049(3) 0.098(5) -0.020(3) 0.031(3) -0.007(3)
C33 0.044(3) 0.049(3) 0.047(3) -0.010(2) 0.018(2) 0.000(2)
C34 0.033(3) 0.058(3) 0.061(3) -0.030(3) 0.023(2) -0.012(2)
Cl1 0.0472(7) 0.0587(8) 0.0438(7) 0.0034(6) 0.0176(5) -0.0077(6)
N1 0.031(2) 0.044(2) 0.058(3) -0.019(2) 0.009(2) -0.0043(17)
N2 0.040(2) 0.060(3) 0.041(2) -0.005(2) 0.0151(18) -0.004(2)
N3 0.046(2) 0.053(2) 0.060(2) -0.019(2) 0.0231(19) -0.0054(19)
N4 0.059(2) 0.050(2) 0.054(2) -0.0003(19) 0.024(2) -0.0131(19)
N5 0.036(2) 0.042(2) 0.045(2) -0.0095(18) 0.0210(18) -0.0072(17)
N6 0.052(3) 0.048(2) 0.052(3) 0.001(2) 0.021(2) -0.006(2)

loop_
_atom_type_symbol
_atom_type_description
_atom_type_scat_dispersion_real
_atom_type_scat_dispersion_imag
_atom_type_scat_source
C C 0.0033 0.0016 'International Tables Vol C Tables 4.2.6.8 and 6.1.1.4'
H H 0.0000 0.0000 'International Tables Vol C Tables 4.2.6.8 and 6.1.1.4'
N N 0.0061 0.0033 'International Tables Vol C Tables 4.2.6.8 and 6.1.1.4'
Cl Cl 0.1484 0.1585 'International Tables Vol C Tables 4.2.6.8 and 6.1.1.4'

loop_
_geom_angle_atom_site_label_1
_geom_angle_atom_site_label_2
_geom_angle_atom_site_label_3
_geom_angle
N1 C1 C2 124.0(5)
C3 C2 C11 120.8(5)
C3 C2 C1 116.6(5)
C11 C2 C1 122.6(5)
C4 C3 C2 118.2(6)
C5 C4 C3 123.4(6)
C4 C5 C6 120.7(6)
C7 C6 C11 122.2(6)
C7 C6 C5 121.2(6)
C11 C6 C5 116.5(6)
C6 C7 C8 119.6(6)
C7 C8 C9 119.6(6)
C10 C9 C8 121.4(6)
C9 C10 C11 119.7(6)
C6 C11 C2 120.3(5)
C6 C11 C10 117.4(6)
C2 C11 C10 122.3(5)
N3 C12 C13 124.3(5)
C14 C13 C12 117.7(5)
C14 C13 C22 117.1(5)
C12 C13 C22 125.0(5)
C13 C14 C15 120.3(7)
C16 C15 C14 123.0(7)
C15 C16 C17 117.2(6)
C22 C17 C16 120.9(6)
C22 C17 C18 120.9(6)
C16 C17 C18 118.2(6)
C19 C18 C17 118.6(6)
C18 C19 C20 120.4(7)
C21 C20 C19 122.8(7)
C20 C21 C22 117.0(6)
C17 C22 C13 121.3(6)
C17 C22 C21 119.7(5)
C13 C22 C21 119.0(5)
N5 C23 C24 120.3(5)
C25 C24 C33 121.1(5)
C25 C24 C23 120.7(5)
C33 C24 C23 118.2(5)
C24 C25 C26 120.8(5)
C27 C26 C25 121.8(5)
C26 C27 C28 118.5(5)
C29 C28 C33 122.7(6)
C29 C28 C27 119.8(6)
C33 C28 C27 117.5(5)
C30 C29 C28 118.8(7)
C29 C30 C31 121.2(7)
C32 C31 C30 122.9(7)
C31 C32 C33 119.3(6)
C24 C33 C28 120.2(5)
C24 C33 C32 124.6(5)
C28 C33 C32 115.2(5)
N6 C34 N4 123.4(5)
N6 C34 N2 117.2(5)
N4 C34 N2 119.4(4)
C1 N1 N2 115.9(4)
N1 N2 C34 119.0(4)
C12 N3 N4 119.1(5)
C34 N4 N3 117.9(5)
C23 N5 N6 112.4(4)
C34 N6 N5 115.2(4)

loop_
_geom_bond_atom_site_label_1
_geom_bond_atom_site_label_2
_geom_bond_distance
C1 N1 1.249(6)
C1 C2 1.468(8)
C2 C3 1.397(7)
C2 C11 1.400(8)
C3 C4 1.385(8)
C4 C5 1.297(9)
C5 C6 1.481(9)
C6 C7 1.355(9)
C6 C11 1.393(8)
C7 C8 1.397(9)
C8 C9 1.410(9)
C9 C10 1.327(8)
C10 C11 1.465(7)
C12 N3 1.275(6)
C12 C13 1.428(7)
C13 C14 1.384(8)
C13 C22 1.453(7)
C14 C15 1.407(8)
C15 C16 1.377(10)
C16 C17 1.424(9)
C17 C22 1.371(7)
C17 C18 1.427(8)
C18 C19 1.361(10)
C19 C20 1.411(9)
C20 C21 1.347(8)
C21 C22 1.474(9)
C23 N5 1.262(6)
C23 C24 1.488(7)
C24 C25 1.341(7)
C24 C33 1.397(7)
C25 C26 1.380(7)
C26 C27 1.369(8)
C27 C28 1.467(9)
C28 C29 1.405(8)
C28 C33 1.407(8)
C29 C30 1.340(10)
C30 C31 1.362(10)
C31 C32 1.352(7)
C32 C33 1.462(8)
C34 N6 1.315(6)
C34 N4 1.315(7)
C34 N2 1.372(7)
N1 N2 1.360(6)
N3 N4 1.346(6)
N5 N6 1.439(6)

loop_
_platon_squeeze_void_nr
_platon_squeeze_void_average_x
_platon_squeeze_void_average_y
_platon_squeeze_void_average_z
_platon_squeeze_void_volume
_platon_squeeze_void_count_electrons
_platon_squeeze_void_content
1 0.000 0.152 0.750 102 30 ' '
2 -0.033 0.323 0.020 78 25 ' '
3 0.033 0.323 0.480 78 25 ' '
4 0.033 0.677 -0.020 78 25 ' '
5 -0.033 0.677 0.520 78 25 ' '
6 0.000 0.848 0.250 102 30 ' '
7 0.467 0.177 0.520 78 25 ' '
8 0.467 0.823 0.020 78 25 ' '
9 0.500 0.348 0.250 102 30 ' '
10 0.500 0.652 0.750 102 30 ' '
11 0.533 0.177 0.980 78 25 ' '
12 0.533 0.823 0.480 78 25 ' '
